data_4519276
loop_
_publ_author_name
'Deneff, Jacob I.'
'Rohwer, Lauren E. S.'
'Butler, Kimberly S.'
'Valdez, Nichole R.'
'Rodriguez, Mark A.'
'Luk, Ting S.'
'Sava Gallis, Dorina F.'

_publ_section_title
;
 Covert MOF-Based Photoluminescent Tags via Tunable Linker Energetics.
;
_journal_issue 2
_journal_name_full 'ACS applied materials &amp; interfaces'
_journal_page_first 3038
_journal_page_last 3047
_journal_paper_doi 10.1021/acsami.1c20432
_journal_volume 14
_journal_year 2022
_chemical_formula_moiety 'C132 Nd4.023 O36.571 Yb5.648'
_chemical_formula_sum 'C132 Nd4.17 O36.77 Yb5.9'
_chemical_formula_weight 3796.06
_space_group_crystal_system trigonal
_space_group_IT_number 156
_space_group_name_Hall 'P 3 -2"'
_space_group_name_H-M_alt 'P 3 m 1'
_audit_creation_date 2021-06-24
_audit_creation_method
;
Olex2 1.3
(compiled Nov 21 2019 18:26:39 for OlexSys, GUI svn.r6003)
;
_cell_angle_alpha 90
_cell_angle_beta 90
_cell_angle_gamma 120
_cell_formula_units_Z 1
_cell_length_a 21.8128(3)
_cell_length_b 21.8128(3)
_cell_length_c 16.9894(4)
_cell_measurement_reflns_used 9450
_cell_measurement_temperature 283.0
_cell_measurement_theta_max 74.01
_cell_measurement_theta_min 4.82
_cell_volume 7000.5(2)
_computing_cell_refinement 'SAINT V8.40A (Bruker, 2016)'
_computing_data_reduction 'SAINT V8.40A (Bruker, 2016)'
_computing_molecular_graphics 'Olex2 1.3 (Dolomanov et al., 2009)'
_computing_publication_material 'Olex2 1.3 (Dolomanov et al., 2009)'
_computing_structure_refinement 'XL  (Sheldrick, 2008)'
_computing_structure_solution 'SHELXT 2014/5 (Sheldrick, 2014)'
_diffrn_ambient_temperature 283.0
_diffrn_measured_fraction_theta_full 0.997
_diffrn_measured_fraction_theta_max 0.997
_diffrn_measurement_device_type 'Bruker APEX-II CCD'
_diffrn_measurement_method '\f and \w scans'
_diffrn_radiation_type CuK\a
_diffrn_radiation_wavelength 1.54178
_diffrn_reflns_av_R_equivalents 0.1404
_diffrn_reflns_av_unetI/netI 0.0542
_diffrn_reflns_Laue_measured_fraction_full 0.997
_diffrn_reflns_Laue_measured_fraction_max 0.997
_diffrn_reflns_limit_h_max 26
_diffrn_reflns_limit_h_min -26
_diffrn_reflns_limit_k_max 26
_diffrn_reflns_limit_k_min -26
_diffrn_reflns_limit_l_max 20
_diffrn_reflns_limit_l_min -20
_diffrn_reflns_number 100611
_diffrn_reflns_point_group_measured_fraction_full 0.993
_diffrn_reflns_point_group_measured_fraction_max 0.990
_diffrn_reflns_theta_full 67.679
_diffrn_reflns_theta_max 72.163
_diffrn_reflns_theta_min 4.818
_diffrn_source_current 1.0
_diffrn_source_power 0.05
_diffrn_source_voltage 50.0
_diffrn_standards_number 0
_exptl_absorpt_coefficient_mu 9.551
_exptl_absorpt_correction_T_max 0.7531
_exptl_absorpt_correction_T_min 0.5452
_exptl_absorpt_correction_type multi-scan
_exptl_absorpt_process_details
;
SADABS-2016/2 (Bruker,2016/2) was used for absorption correction.
wR2(int) was 0.0886 before and 0.0577 after correction.
The Ratio of minimum to maximum transmission is 0.7239.
The \l/2 correction factor is Not present.
;
_exptl_crystal_colour 'clear colourless'
_exptl_crystal_colour_lustre clear
_exptl_crystal_colour_primary colourless
_exptl_crystal_density_diffrn 0.900
_exptl_crystal_description hexagonal
_exptl_crystal_F_000 1749
_exptl_crystal_size_max 0.2
_exptl_crystal_size_mid 0.2
_exptl_crystal_size_min 0.2
_refine_diff_density_max 2.803
_refine_diff_density_min -1.345
_refine_diff_density_rms 0.152
_refine_ls_abs_structure_details
;
 Refined as an inversion twin.
;
_refine_ls_abs_structure_Flack 0.495(10)
_refine_ls_extinction_method none
_refine_ls_goodness_of_fit_ref 1.095
_refine_ls_hydrogen_treatment undef
_refine_ls_matrix_type full
_refine_ls_number_parameters 325
_refine_ls_number_reflns 9870
_refine_ls_number_restraints 413
_refine_ls_restrained_S_all 1.085
_refine_ls_R_factor_all 0.0957
_refine_ls_R_factor_gt 0.0735
_refine_ls_shift/su_max 0.000
_refine_ls_shift/su_mean 0.000
_refine_ls_structure_factor_coef Fsqd
_refine_ls_weighting_details 'w=1/[\s^2^(Fo^2^)+(0.1427P)^2^+19.7376P] where P=(Fo^2^+2Fc^2^)/3'
_refine_ls_weighting_scheme calc
_refine_ls_wR_factor_gt 0.2067
_refine_ls_wR_factor_ref 0.2415
_reflns_Friedel_coverage 0.983
_reflns_Friedel_fraction_full 0.989
_reflns_Friedel_fraction_max 0.982
_reflns_number_gt 7891
_reflns_number_total 9870
_reflns_threshold_expression 'I > 2\s(I)'
_cod_data_source_file am1c20432_si_003.cif
_cod_data_source_block phase1_tbap_p3ml_b
_cod_original_cell_volume 7000.5(3)
_cod_original_formula_sum 'C132 Nd4.17 O36.77 Yb5.90'
_cod_database_code 4519276
_shelx_shelxl_version_number 2018/3
_shelx_space_group_comment
;
The symmetry employed for this shelxl refinement is uniquely defined
by the following loop, which should always be used as a source of
symmetry information in preference to the above space-group names.
They are only intended as comments.
;
_shelx_estimated_absorpt_t_max 0.251
_shelx_estimated_absorpt_t_min 0.251
_olex2_refinement_description
;
1. Twinned data refinement
 Scales: 0.505(10)
 0.495(10)
2. Restrained distances
 Yb5A-O51A
 2.42 with sigma of 0.02
 Yb4A-O41A \\sim Yb5A-O51A
 with sigma of 0.02
3. Restrained planarity
 C1, C2, C3, C4, C5, C6, C7, C8, C9, C10
 with sigma of 0.1
 C7, C71, C72, C73, C74, C75, C76, C77
 with sigma of 0.1
 C8, C81, C82, C83, C84, C85, C86, C87
 with sigma of 0.1
 C1, C2, C3, C4, C5, C6
 with sigma of 0.1
4. Rigid bond restraints
 All non-hydrogen atoms
 with sigma for 1-2 distances of 0.01 and sigma for 1-3 distances of 0.01
5. Uiso/Uaniso restraints and constraints
All non-hydrogen atoms have similar U: within 2A with sigma of 0.04 and sigma
for terminal atoms of 0.08 within 2A
Uiso(O2A) = Uiso(O2B)
Uiso(O41A) = Uiso(O51A)
Uanis(O3A) = Uanis(O5)
Uanis(O1A) = Uanis(O5)
Uanis(O1A) = Uanis(O3A)
6. Others
 Sof(O78B)=Sof(O79B)=Sof(O88B)=Sof(O89B)=1-FVAR(1)
 Sof(Nd1B)=Sof(Nd2B)=Sof(Nd3B)=0.5*(1-FVAR(2))
 Sof(O2B)=0.125*(1-FVAR(2))
 Sof(O2A)=0.125*FVAR(2)
 Sof(Yb1A)=Sof(O1A)=Sof(Yb2A)=Sof(Yb3A)=Sof(O3A)=0.5*FVAR(2)
 Sof(O78A)=Sof(O79A)=Sof(O88A)=Sof(O89A)=FVAR(1)
 Sof(O41A)=Sof(O51A)=0.125*FVAR(3)
 Sof(Yb4A)=Sof(Yb5A)=0.16667*FVAR(3)
7.a Fitted hexagon refined as free rotating group:
 C71(C72,C73,C74,C75,C76), C81(C82,C83,C84,C85,C86)
;
_olex2_exptl_crystal_mounting_method 'fluorolube on MiTeGen mount'
_olex2_submission_original_sample_id 'Phase 1 TBAP Nd Yb'
_olex2_submission_special_instructions 'No special instructions were received'

loop_
_space_group_symop_operation_xyz
'x, y, z'
'-y, x-y, z'
'-x+y, -x, z'
'-y, -x, z'
'-x+y, y, z'
'x, x-y, z'

loop_
_atom_site_label
_atom_site_type_symbol
_atom_site_fract_x
_atom_site_fract_y
_atom_site_fract_z
_atom_site_U_iso_or_equiv
_atom_site_adp_type
_atom_site_occupancy
_atom_site_site_symmetry_order
_atom_site_calc_flag
_atom_site_refinement_flags_posn
_atom_site_refinement_flags_adp
_atom_site_refinement_flags_occupancy
_atom_site_disorder_assembly
_atom_site_disorder_group
Yb1A Yb 0.60765(4) 0.39235(4) 0.88438(8) 0.0274(4) Uani 0.553(3) 2 d S TU P A 1
O1A O 0.6247(6) 0.3753(6) 0.7620(11) 0.0437(15) Uani 0.553(3) 2 d S TU P A 1
Yb2A Yb 0.77048(5) 0.54096(10) -0.00103(11) 0.0393(5) Uani 0.553(3) 2 d S TU P A 1
O2A O 0.840(3) 0.680(5) 0.011(5) 0.045(14) Uiso 0.1383(7) 2 d S . P A 1
Yb3A Yb 0.60768(4) 0.39232(4) 0.11350(8) 0.0275(4) Uani 0.553(3) 2 d S TU P A 1
O3A O 0.6244(6) 0.3756(6) 0.2356(11) 0.0437(15) Uani 0.553(3) 2 d S TU P A 1
Yb4A Yb 0.666667 0.333333 0.6754(4) 0.086(3) Uani 0.335(6) 6 d DS TU P A 1
O41A O 0.6030(10) 0.3970(10) 0.659(6) 0.013(11) Uiso 0.0838(14) 2 d DS U P A 1
Yb5A Yb 0.666667 0.333333 0.3224(4) 0.085(3) Uani 0.335(6) 6 d DS TU P A 1
O51A O 0.6029(7) 0.3971(7) 0.337(6) 0.013(11) Uiso 0.0838(14) 2 d DS U P A 1
Nd1B Nd 0.72603(7) 0.45205(14) 0.88441(14) 0.0368(8) Uani 0.447(3) 2 d S TU P A 2
Nd2B Nd 0.56306(8) 0.43694(8) -0.00100(18) 0.0526(9) Uani 0.447(3) 2 d S TU P A 2
O2B O 0.491(3) 0.509(3) 0.005(7) 0.045(14) Uiso 0.1117(7) 2 d S . P A 2
Nd3B Nd 0.54795(14) 0.27398(7) 0.11348(14) 0.0370(8) Uani 0.447(3) 2 d S TU P A 2
O5 O 0.6623(7) 0.4564(5) -0.0008(7) 0.0437(15) Uani 1 1 d . U . . .
O4 O 0.666667 0.333333 0.9193(10) 0.021(3) Uani 1 6 d S TU P . .
O1 O 0.666667 0.333333 0.0791(10) 0.021(3) Uani 1 6 d S TU P . .
C1 C 0.667(2) 0.8334(11) 0.5406(17) 0.128(10) Uani 1 2 d S TU P . .
C2 C 0.666(2) 0.8332(11) 0.4577(18) 0.128(10) Uani 1 2 d S TU P . .
C3 C 0.6681(14) 0.7771(11) 0.4153(12) 0.117(8) Uani 1 1 d . U . . .
C4 C 0.670(2) 0.7230(14) 0.4584(13) 0.135(9) Uani 1 1 d . U . . .
C5 C 0.670(2) 0.7235(14) 0.5400(13) 0.133(9) Uani 1 1 d . U . . .
C6 C 0.6687(17) 0.7772(13) 0.5815(12) 0.117(8) Uani 1 1 d . U . . .
C7 C 0.6707(16) 0.7805(13) 0.6637(12) 0.129(8) Uani 1 1 d . U . . .
C8 C 0.6701(16) 0.7798(13) 0.3335(11) 0.127(8) Uani 1 1 d . U . . .
C9 C 0.669(3) 0.8344(14) 0.707(2) 0.140(14) Uani 1 2 d S TU P . .
C10 C 0.667(3) 0.8333(14) 0.2921(19) 0.141(14) Uani 1 2 d S TU P . .
C71 C 0.6686(10) 0.7210(7) 0.7143(7) 0.120(8) Uani 1 1 d G U . . .
C72 C 0.6149(9) 0.6508(8) 0.7090(9) 0.146(10) Uani 1 1 d G U . . .
C73 C 0.6162(8) 0.5998(6) 0.7569(10) 0.118(7) Uani 1 1 d G U . . .
C74 C 0.6711(9) 0.6190(6) 0.8103(8) 0.085(5) Uani 1 1 d G U . . .
C75 C 0.7248(9) 0.6893(7) 0.8157(10) 0.133(9) Uani 1 1 d G U . . .
C76 C 0.7236(9) 0.7402(6) 0.7677(10) 0.177(13) Uani 1 1 d G U . . .
C77 C 0.6700(13) 0.5635(10) 0.8611(11) 0.074(4) Uani 1 1 d . U . . .
O78A O 0.7217(13) 0.5874(11) 0.9112(12) 0.059(5) Uani 0.553(3) 1 d . U P A 1
O79A O 0.6274(14) 0.5021(13) 0.8529(15) 0.070(5) Uani 0.553(3) 1 d . U P A 1
O78B O 0.7103(19) 0.5419(17) 0.849(2) 0.087(8) Uani 0.447(3) 1 d . U P A 2
O79B O 0.607(2) 0.5249(17) 0.908(2) 0.086(8) Uani 0.447(3) 1 d . U P A 2
C81 C 0.6681(10) 0.7209(7) 0.2838(7) 0.122(8) Uani 1 1 d G U . . .
C82 C 0.7234(9) 0.7403(6) 0.2309(10) 0.178(13) Uani 1 1 d G U . . .
C83 C 0.7250(9) 0.6894(8) 0.1831(10) 0.138(9) Uani 1 1 d G U . . .
C84 C 0.6713(9) 0.6191(7) 0.1881(8) 0.086(5) Uani 1 1 d G U . . .
C85 C 0.6160(9) 0.5998(6) 0.2411(10) 0.120(8) Uani 1 1 d G U . . .
C86 C 0.6144(9) 0.6507(8) 0.2889(9) 0.145(10) Uani 1 1 d G U . . .
C87 C 0.6701(14) 0.5634(11) 0.1372(11) 0.074(4) Uani 1 1 d . U . . .
O88A O 0.6277(13) 0.5029(12) 0.1440(13) 0.062(4) Uani 0.553(3) 1 d . U P A 1
O89A O 0.7210(12) 0.5876(10) 0.0857(11) 0.056(4) Uani 0.553(3) 1 d . U P A 1
O88B O 0.607(2) 0.5268(16) 0.0892(19) 0.080(7) Uani 0.447(3) 1 d . U P A 2
O89B O 0.711(2) 0.5428(17) 0.147(2) 0.089(8) Uani 0.447(3) 1 d . U P A 2

loop_
_atom_site_aniso_label
_atom_site_aniso_U_11
_atom_site_aniso_U_22
_atom_site_aniso_U_33
_atom_site_aniso_U_23
_atom_site_aniso_U_13
_atom_site_aniso_U_12
Yb1A 0.0303(7) 0.0303(7) 0.0233(8) 0.0037(3) -0.0037(3) 0.0163(7)
O1A 0.057(3) 0.057(3) 0.026(3) 0.0001(15) -0.0001(15) 0.035(4)
Yb2A 0.0500(9) 0.0338(9) 0.0287(8) -0.0001(8) 0.0000(4) 0.0169(5)
Yb3A 0.0305(7) 0.0305(7) 0.0235(8) -0.0035(3) 0.0035(3) 0.0166(7)
O3A 0.057(3) 0.057(3) 0.026(3) 0.0001(15) -0.0001(15) 0.035(4)
Yb4A 0.117(5) 0.117(5) 0.025(3) 0.000 0.000 0.059(2)
Yb5A 0.115(5) 0.115(5) 0.025(3) 0.000 0.000 0.057(2)
Nd1B 0.0366(12) 0.0334(14) 0.0393(16) 0.0061(10) 0.0031(5) 0.0167(7)
Nd2B 0.0570(16) 0.0570(16) 0.0508(17) -0.0001(7) 0.0001(7) 0.0337(17)
Nd3B 0.0330(14) 0.0371(12) 0.0396(16) 0.0032(5) 0.0064(10) 0.0165(7)
O5 0.057(3) 0.057(3) 0.026(3) 0.0001(15) -0.0001(15) 0.035(4)
O4 0.025(5) 0.025(5) 0.011(7) 0.000 0.000 0.013(2)
O1 0.028(5) 0.028(5) 0.007(6) 0.000 0.000 0.014(2)
C1 0.30(3) 0.099(10) 0.051(8) -0.001(9) -0.002(18) 0.151(15)
C2 0.30(3) 0.100(10) 0.052(8) 0.002(9) 0.004(19) 0.150(15)
C3 0.27(2) 0.100(13) 0.051(7) 0.005(8) 0.015(13) 0.145(16)
C4 0.31(3) 0.104(15) 0.060(7) 0.013(10) 0.013(16) 0.155(18)
C5 0.31(3) 0.101(14) 0.060(7) -0.012(10) -0.024(15) 0.152(17)
C6 0.27(2) 0.100(13) 0.051(7) 0.001(8) -0.010(13) 0.143(16)
C7 0.29(3) 0.109(13) 0.052(8) -0.001(9) -0.005(13) 0.150(16)
C8 0.29(3) 0.106(12) 0.052(8) 0.002(9) 0.004(13) 0.151(16)
C9 0.32(4) 0.108(12) 0.062(14) 0.005(12) 0.01(2) 0.16(2)
C10 0.33(4) 0.109(12) 0.057(13) -0.004(12) -0.01(2) 0.16(2)
C71 0.27(2) 0.091(10) 0.048(9) -0.004(9) -0.015(12) 0.127(14)
C72 0.26(3) 0.114(12) 0.104(16) 0.005(13) -0.048(17) 0.120(14)
C73 0.19(2) 0.104(12) 0.094(14) 0.006(11) -0.031(13) 0.104(13)
C74 0.160(16) 0.075(9) 0.052(9) 0.010(8) 0.001(9) 0.084(10)
C75 0.21(2) 0.071(9) 0.126(18) 0.015(11) -0.029(16) 0.080(12)
C76 0.30(3) 0.100(13) 0.107(17) 0.037(14) -0.055(18) 0.079(16)
C77 0.123(13) 0.057(7) 0.062(10) 0.011(7) -0.008(8) 0.060(8)
O78A 0.086(12) 0.048(10) 0.047(10) 0.006(8) 0.006(8) 0.036(9)
O79A 0.086(13) 0.056(8) 0.083(13) 0.010(8) -0.011(10) 0.048(8)
O78B 0.103(18) 0.066(14) 0.102(18) 0.040(14) 0.000(14) 0.051(13)
O79B 0.12(2) 0.057(15) 0.088(19) 0.016(12) 0.009(14) 0.054(15)
C81 0.28(2) 0.089(10) 0.045(9) 0.008(8) 0.021(12) 0.127(13)
C82 0.30(3) 0.100(13) 0.109(18) -0.040(14) 0.054(18) 0.077(16)
C83 0.21(2) 0.075(10) 0.136(19) -0.020(12) 0.034(16) 0.078(12)
C84 0.157(17) 0.075(9) 0.060(10) -0.011(8) 0.001(9) 0.083(10)
C85 0.20(2) 0.103(12) 0.097(14) -0.004(11) 0.033(14) 0.102(13)
C86 0.27(3) 0.110(11) 0.092(15) 0.003(12) 0.054(16) 0.123(14)
C87 0.119(13) 0.059(7) 0.056(9) -0.010(7) 0.008(7) 0.054(8)
O88A 0.077(12) 0.054(7) 0.072(10) -0.009(7) 0.014(9) 0.045(8)
O89A 0.084(12) 0.038(7) 0.047(9) -0.004(7) -0.003(7) 0.031(8)
O88B 0.124(19) 0.056(12) 0.083(17) -0.018(10) -0.007(12) 0.062(14)
O89B 0.103(18) 0.071(16) 0.101(19) -0.045(14) -0.006(14) 0.051(14)

loop_
_atom_type_symbol
_atom_type_description
_atom_type_scat_dispersion_real
_atom_type_scat_dispersion_imag
_atom_type_scat_source
C C 0.0181 0.0091 'International Tables Vol C Tables 4.2.6.8 and 6.1.1.4'
Nd Nd -3.1807 10.9079 'International Tables Vol C Tables 4.2.6.8 and 6.1.1.4'
O O 0.0492 0.0322 'International Tables Vol C Tables 4.2.6.8 and 6.1.1.4'
Yb Yb -7.2108 4.4329 'International Tables Vol C Tables 4.2.6.8 and 6.1.1.4'

loop_
_geom_angle_atom_site_label_1
_geom_angle_atom_site_label_2
_geom_angle_atom_site_label_3
_geom_angle
_geom_angle_site_symmetry_1
_geom_angle_site_symmetry_3
_geom_angle_publ_flag
Yb1A Yb1A Yb1A 59.999(1) 3_665 2_655 ?
Yb1A Yb1A Yb2A 111.93(3) 2_655 1_556 ?
Yb1A Yb1A Yb2A 111.93(3) 3_665 2_656 ?
Yb1A Yb1A Yb2A 60.53(3) 2_655 2_656 ?
Yb1A Yb1A Yb2A 60.53(3) 3_665 1_556 ?
Yb1A Yb1A Yb3A 89.99(3) 3_665 1_556 ?
Yb1A Yb1A Yb3A 89.99(3) 2_655 1_556 ?
Yb1A Yb1A Yb4A 62.58(4) 2_655 . ?
Yb1A Yb1A Yb4A 62.58(5) 3_665 . ?
O1A Yb1A Yb1A 75.2(5) . 2_655 ?
O1A Yb1A Yb1A 75.2(5) . 3_665 ?
O1A Yb1A Yb2A 116.98(14) . 2_656 ?
O1A Yb1A Yb2A 116.98(14) . 1_556 ?
O1A Yb1A Yb3A 162.8(6) . 1_556 ?
O1A Yb1A Yb4A 14.9(6) . . ?
O1A Yb1A O5 144.7(4) . 1_556 ?
O1A Yb1A O5 144.7(4) . 4_666 ?
O1A Yb1A O4 87.7(7) . . ?
O1A Yb1A O79A 89.8(8) . . ?
O1A Yb1A O79A 89.8(8) . 4_665 ?
Yb2A Yb1A Yb2A 119.89(7) 1_556 2_656 ?
Yb2A Yb1A Yb4A 112.57(4) 1_556 . ?
Yb2A Yb1A Yb4A 112.57(4) 2_656 . ?
Yb3A Yb1A Yb2A 60.26(3) 1_556 1_556 ?
Yb3A Yb1A Yb2A 60.26(3) 1_556 2_656 ?
Yb3A Yb1A Yb4A 147.86(7) 1_556 . ?
O5 Yb1A Yb1A 77.9(3) 4_666 2_655 ?
O5 Yb1A Yb1A 109.95(18) 4_666 3_665 ?
O5 Yb1A Yb1A 109.95(18) 1_556 2_655 ?
O5 Yb1A Yb1A 77.9(3) 1_556 3_665 ?
O5 Yb1A Yb2A 94.0(3) 1_556 2_656 ?
O5 Yb1A Yb2A 94.0(3) 4_666 1_556 ?
O5 Yb1A Yb2A 27.8(3) 4_666 2_656 ?
O5 Yb1A Yb2A 27.8(3) 1_556 1_556 ?
O5 Yb1A Yb3A 33.8(3) 1_556 1_556 ?
O5 Yb1A Yb3A 33.8(3) 4_666 1_556 ?
O5 Yb1A Yb4A 138.1(3) 4_666 . ?
O5 Yb1A Yb4A 138.1(3) 1_556 . ?
O5 Yb1A O5 66.9(6) 1_556 4_666 ?
O4 Yb1A Yb1A 33.18(17) . 3_665 ?
O4 Yb1A Yb1A 33.18(17) . 2_655 ?
O4 Yb1A Yb2A 78.8(2) . 2_656 ?
O4 Yb1A Yb2A 78.8(2) . 1_556 ?
O4 Yb1A Yb3A 75.1(4) . 1_556 ?
O4 Yb1A Yb4A 72.8(4) . . ?
O4 Yb1A O5 81.9(4) . 4_666 ?
O4 Yb1A O5 81.9(4) . 1_556 ?
O79A Yb1A Yb1A 109.7(7) . 3_665 ?
O79A Yb1A Yb1A 163.3(7) 4_665 3_665 ?
O79A Yb1A Yb1A 163.3(7) . 2_655 ?
O79A Yb1A Yb1A 109.7(7) 4_665 2_655 ?
O79A Yb1A Yb2A 68.3(6) . 1_556 ?
O79A Yb1A Yb2A 134.9(7) 4_665 1_556 ?
O79A Yb1A Yb2A 68.3(6) 4_665 2_656 ?
O79A Yb1A Yb2A 134.9(7) . 2_656 ?
O79A Yb1A Yb3A 103.6(6) . 1_556 ?
O79A Yb1A Yb3A 103.6(6) 4_665 1_556 ?
O79A Yb1A Yb4A 101.4(7) . . ?
O79A Yb1A Yb4A 101.4(7) 4_665 . ?
O79A Yb1A O5 118.8(7) 4_665 1_556 ?
O79A Yb1A O5 78.2(7) 4_665 4_666 ?
O79A Yb1A O5 78.2(7) . 1_556 ?
O79A Yb1A O5 118.8(7) . 4_666 ?
O79A Yb1A O4 141.5(6) 4_665 . ?
O79A Yb1A O4 141.5(6) . . ?
O79A Yb1A O79A 76.8(13) 4_665 . ?
Yb4A O1A Yb1A 150.1(11) . . ?
Yb1A Yb2A Yb1A 58.95(6) 3_664 1_554 ?
O2A Yb2A Yb1A 138.7(13) . 1_554 ?
O2A Yb2A Yb1A 138.7(13) . 3_664 ?
O2A Yb2A Yb3A 132.5(15) . 3_665 ?
O2A Yb2A Yb3A 132.5(15) . . ?
Yb3A Yb2A Yb1A 59.47(3) . 1_554 ?
Yb3A Yb2A Yb1A 88.64(5) . 3_664 ?
Yb3A Yb2A Yb1A 59.47(3) 3_665 3_664 ?
Yb3A Yb2A Yb1A 88.64(5) 3_665 1_554 ?
Yb3A Yb2A Yb3A 58.94(6) 3_665 . ?
O5 Yb2A Yb1A 78.4(2) 5_655 1_554 ?
O5 Yb2A Yb1A 78.4(2) . 3_664 ?
O5 Yb2A Yb1A 30.7(3) . 1_554 ?
O5 Yb2A Yb1A 30.7(3) 5_655 3_664 ?
O5 Yb2A O2A 137.8(3) . . ?
O5 Yb2A O2A 137.8(3) 5_655 . ?
O5 Yb2A Yb3A 30.5(3) . . ?
O5 Yb2A Yb3A 78.3(2) . 3_665 ?
O5 Yb2A Yb3A 78.3(2) 5_655 . ?
O5 Yb2A Yb3A 30.5(3) 5_655 3_665 ?
O5 Yb2A O5 84.0(4) . 5_655 ?
O5 Yb2A O78A 80.3(6) . 1_554 ?
O5 Yb2A O78A 136.8(6) 5_655 1_554 ?
O5 Yb2A O78A 136.8(6) . 5_654 ?
O5 Yb2A O78A 80.2(6) 5_655 5_654 ?
O5 Yb2A O89A 137.2(6) 5_655 . ?
O5 Yb2A O89A 137.2(6) . 5_655 ?
O5 Yb2A O89A 79.9(6) 5_655 5_655 ?
O5 Yb2A O89A 79.9(6) . . ?
O78A Yb2A Yb1A 106.4(5) 1_554 3_664 ?
O78A Yb2A Yb1A 67.7(5) 1_554 1_554 ?
O78A Yb2A Yb1A 106.4(5) 5_654 1_554 ?
O78A Yb2A Yb1A 67.7(5) 5_654 3_664 ?
O78A Yb2A O2A 71.0(15) 5_654 . ?
O78A Yb2A O2A 71.0(15) 1_554 . ?
O78A Yb2A Yb3A 104.8(6) 1_554 . ?
O78A Yb2A Yb3A 104.8(6) 5_654 3_665 ?
O78A Yb2A Yb3A 156.3(5) 1_554 3_665 ?
O78A Yb2A Yb3A 156.3(5) 5_654 . ?
O78A Yb2A O78A 84.4(11) 5_654 1_554 ?
O78A Yb2A O89A 135.8(7) 5_654 . ?
O78A Yb2A O89A 78.8(7) 1_554 . ?
O78A Yb2A O89A 135.8(7) 1_554 5_655 ?
O78A Yb2A O89A 78.8(7) 5_654 5_655 ?
O89A Yb2A Yb1A 156.4(5) . 3_664 ?
O89A Yb2A Yb1A 104.4(5) 5_655 3_664 ?
O89A Yb2A Yb1A 104.4(5) . 1_554 ?
O89A Yb2A Yb1A 156.4(5) 5_655 1_554 ?
O89A Yb2A O2A 64.9(14) . . ?
O89A Yb2A O2A 64.9(14) 5_655 . ?
O89A Yb2A Yb3A 67.9(5) . . ?
O89A Yb2A Yb3A 67.9(5) 5_655 3_665 ?
O89A Yb2A Yb3A 106.9(5) 5_655 . ?
O89A Yb2A Yb3A 106.9(5) . 3_665 ?
O89A Yb2A O89A 85.5(11) . 5_655 ?
Yb1A Yb3A Yb2A 60.27(3) 1_554 . ?
Yb1A Yb3A Yb2A 60.27(3) 1_554 2_655 ?
Yb1A Yb3A Yb5A 147.89(7) 1_554 . ?
Yb2A Yb3A Yb2A 119.92(7) 2_655 . ?
Yb2A Yb3A Yb5A 112.56(4) 2_655 . ?
Yb2A Yb3A Yb5A 112.56(4) . . ?
Yb3A Yb3A Yb1A 90.01(3) 2_655 1_554 ?
Yb3A Yb3A Yb1A 90.01(3) 3_665 1_554 ?
Yb3A Yb3A Yb2A 111.95(3) 2_655 . ?
Yb3A Yb3A Yb2A 60.53(3) 2_655 2_655 ?
Yb3A Yb3A Yb2A 60.53(3) 3_665 . ?
Yb3A Yb3A Yb2A 111.95(3) 3_665 2_655 ?
Yb3A Yb3A Yb3A 60.0 3_665 2_655 ?
Yb3A Yb3A Yb5A 62.58(4) 2_655 . ?
Yb3A Yb3A Yb5A 62.58(4) 3_665 . ?
O3A Yb3A Yb1A 163.1(6) . 1_554 ?
O3A Yb3A Yb2A 117.04(14) . 2_655 ?
O3A Yb3A Yb2A 117.04(14) . . ?
O3A Yb3A Yb3A 75.4(5) . 2_655 ?
O3A Yb3A Yb3A 75.4(5) . 3_665 ?
O3A Yb3A Yb5A 15.2(6) . . ?
O3A Yb3A O5 144.7(4) . . ?
O3A Yb3A O5 144.7(4) . 4_665 ?
O3A Yb3A O1 87.8(7) . . ?
O3A Yb3A O88A 90.1(8) . 4_665 ?
O3A Yb3A O88A 90.1(8) . . ?
O5 Yb3A Yb1A 33.9(3) 4_665 1_554 ?
O5 Yb3A Yb1A 33.9(3) . 1_554 ?
O5 Yb3A Yb2A 27.8(3) . . ?
O5 Yb3A Yb2A 94.1(3) 4_665 . ?
O5 Yb3A Yb2A 27.8(3) 4_665 2_655 ?
O5 Yb3A Yb2A 94.1(3) . 2_655 ?
O5 Yb3A Yb3A 110.03(18) . 2_655 ?
O5 Yb3A Yb3A 77.9(3) . 3_665 ?
O5 Yb3A Yb3A 110.03(18) 4_665 3_665 ?
O5 Yb3A Yb3A 77.9(3) 4_665 2_655 ?
O5 Yb3A Yb5A 138.0(3) . . ?
O5 Yb3A Yb5A 138.0(3) 4_665 . ?
O5 Yb3A O5 67.1(6) 4_665 . ?
O1 Yb3A Yb1A 75.3(4) . 1_554 ?
O1 Yb3A Yb2A 78.94(19) . . ?
O1 Yb3A Yb2A 78.94(19) . 2_655 ?
O1 Yb3A Yb3A 33.10(16) . 3_665 ?
O1 Yb3A Yb3A 33.10(16) . 2_655 ?
O1 Yb3A Yb5A 72.6(4) . . ?
O1 Yb3A O5 82.1(4) . . ?
O1 Yb3A O5 82.1(4) . 4_665 ?
O88A Yb3A Yb1A 103.1(6) . 1_554 ?
O88A Yb3A Yb1A 103.1(6) 4_665 1_554 ?
O88A Yb3A Yb2A 67.9(5) . . ?
O88A Yb3A Yb2A 134.6(6) 4_665 . ?
O88A Yb3A Yb2A 67.9(5) 4_665 2_655 ?
O88A Yb3A Yb2A 134.6(6) . 2_655 ?
O88A Yb3A Yb3A 163.7(6) 4_665 3_665 ?
O88A Yb3A Yb3A 163.7(6) . 2_655 ?
O88A Yb3A Yb3A 109.7(6) 4_665 2_655 ?
O88A Yb3A Yb3A 109.7(6) . 3_665 ?
O88A Yb3A Yb5A 101.9(6) 4_665 . ?
O88A Yb3A Yb5A 101.9(6) . . ?
O88A Yb3A O5 118.4(7) 4_665 . ?
O88A Yb3A O5 77.7(6) . . ?
O88A Yb3A O5 118.4(7) . 4_665 ?
O88A Yb3A O5 77.7(6) 4_665 4_665 ?
O88A Yb3A O1 141.4(6) . . ?
O88A Yb3A O1 141.4(6) 4_665 . ?
O88A Yb3A O88A 77.1(11) 4_665 . ?
Yb3A O3A Yb5A 149.6(11) . . ?
Yb1A Yb4A Yb1A 54.85(9) 3_665 . ?
Yb1A Yb4A Yb1A 54.85(9) 3_665 2_655 ?
Yb1A Yb4A Yb1A 54.85(9) 2_655 . ?
O1A Yb4A Yb1A 15.0(5) 3_665 3_665 ?
O1A Yb4A Yb1A 67.6(5) . 2_655 ?
O1A Yb4A Yb1A 67.6(5) 2_655 . ?
O1A Yb4A Yb1A 67.6(5) . 3_665 ?
O1A Yb4A Yb1A 67.6(5) 3_665 . ?
O1A Yb4A Yb1A 67.6(5) 3_665 2_655 ?
O1A Yb4A Yb1A 15.0(5) . . ?
O1A Yb4A Yb1A 15.0(5) 2_655 2_655 ?
O1A Yb4A Yb1A 67.6(5) 2_655 3_665 ?
O1A Yb4A O1A 78.8(9) 3_665 2_655 ?
O1A Yb4A O1A 78.8(9) 2_655 . ?
O1A Yb4A O1A 78.8(9) 3_665 . ?
O1A Yb4A O41A 116.2(16) 2_655 3_665 ?
O1A Yb4A O41A 116.2(16) 2_655 . ?
O1A Yb4A O41A 116.2(16) 3_665 2_655 ?
O1A Yb4A O41A 49(2) 2_655 2_655 ?
O1A Yb4A O41A 49(2) . . ?
O1A Yb4A O41A 116.2(16) . 2_655 ?
O1A Yb4A O41A 116.2(16) 3_665 . ?
O1A Yb4A O41A 49(2) 3_665 3_665 ?
O1A Yb4A O41A 116.2(16) . 3_665 ?
O41A Yb4A Yb1A 64(2) 2_655 2_655 ?
O41A Yb4A Yb1A 64(2) 3_665 3_665 ?
O41A Yb4A Yb1A 111(2) 2_655 . ?
O41A Yb4A Yb1A 111(2) 3_665 2_655 ?
O41A Yb4A Yb1A 111(2) . 3_665 ?
O41A Yb4A Yb1A 111(2) . 2_655 ?
O41A Yb4A Yb1A 64(2) . . ?
O41A Yb4A Yb1A 111(2) 2_655 3_665 ?
O41A Yb4A Yb1A 111(2) 3_665 . ?
O41A Yb4A O41A 118.7(9) 2_655 . ?
O41A Yb4A O41A 118.7(9) 3_665 . ?
O41A Yb4A O41A 118.7(9) 2_655 3_665 ?
Yb3A Yb5A Yb3A 54.84(9) 3_665 . ?
Yb3A Yb5A Yb3A 54.84(9) 2_655 3_665 ?
Yb3A Yb5A Yb3A 54.84(9) 2_655 . ?
O3A Yb5A Yb3A 67.7(5) 3_665 . ?
O3A Yb5A Yb3A 15.2(6) 3_665 3_665 ?
O3A Yb5A Yb3A 67.7(5) 2_655 3_665 ?
O3A Yb5A Yb3A 67.7(5) 3_665 2_655 ?
O3A Yb5A Yb3A 67.7(5) . 3_665 ?
O3A Yb5A Yb3A 67.7(5) . 2_655 ?
O3A Yb5A Yb3A 67.7(5) 2_655 . ?
O3A Yb5A Yb3A 15.2(5) 2_655 2_655 ?
O3A Yb5A Yb3A 15.2(5) . . ?
O3A Yb5A O3A 79.1(9) 2_655 3_665 ?
O3A Yb5A O3A 79.1(9) 2_655 . ?
O3A Yb5A O3A 79.1(9) 3_665 . ?
O3A Yb5A O51A 49(2) . . ?
O3A Yb5A O51A 115.8(16) . 3_665 ?
O3A Yb5A O51A 115.8(16) 3_665 2_655 ?
O3A Yb5A O51A 115.8(16) 2_655 3_665 ?
O3A Yb5A O51A 115.8(16) . 2_655 ?
O3A Yb5A O51A 115.8(16) 2_655 . ?
O3A Yb5A O51A 115.8(16) 3_665 . ?
O3A Yb5A O51A 49(2) 2_655 2_655 ?
O3A Yb5A O51A 49(2) 3_665 3_665 ?
O51A Yb5A Yb3A 64(2) 3_665 3_665 ?
O51A Yb5A Yb3A 111(2) . 2_655 ?
O51A Yb5A Yb3A 111(2) 2_655 . ?
O51A Yb5A Yb3A 111(2) 2_655 3_665 ?
O51A Yb5A Yb3A 111(2) 3_665 . ?
O51A Yb5A Yb3A 111(2) . 3_665 ?
O51A Yb5A Yb3A 64(2) . . ?
O51A Yb5A Yb3A 111(2) 3_665 2_655 ?
O51A Yb5A Yb3A 64(2) 2_655 2_655 ?
O51A Yb5A O51A 118.9(8) 2_655 . ?
O51A Yb5A O51A 118.9(8) 3_665 . ?
O51A Yb5A O51A 118.9(8) 3_665 2_655 ?
Nd1B Nd1B Nd1B 60.0 3_665 2_655 ?
O5 Nd1B Nd1B 74.5(3) 5_656 3_665 ?
O5 Nd1B Nd1B 74.5(3) 1_556 2_655 ?
O5 Nd1B Nd1B 109.01(19) 1_556 3_665 ?
O5 Nd1B Nd1B 109.01(19) 5_656 2_655 ?
O5 Nd1B Nd2B 24.5(3) 1_556 1_556 ?
O5 Nd1B Nd2B 96.7(3) 1_556 3_666 ?
O5 Nd1B Nd2B 96.7(3) 5_656 1_556 ?
O5 Nd1B Nd2B 24.5(3) 5_656 3_666 ?
O5 Nd1B Nd3B 36.5(3) 1_556 3_666 ?
O5 Nd1B Nd3B 36.5(3) 5_656 3_666 ?
O5 Nd1B O5 72.8(6) 5_656 1_556 ?
O4 Nd1B Nd1B 33.14(17) . 2_655 ?
O4 Nd1B Nd1B 33.14(17) . 3_665 ?
O4 Nd1B Nd2B 78.6(2) . 1_556 ?
O4 Nd1B Nd2B 78.6(2) . 3_666 ?
O4 Nd1B Nd3B 75.2(4) . 3_666 ?
O4 Nd1B O5 80.0(4) . 5_656 ?
O4 Nd1B O5 80.0(4) . 1_556 ?
O78B Nd1B Nd1B 162.4(10) 5_655 2_655 ?
O78B Nd1B Nd1B 111.2(9) . 2_655 ?
O78B Nd1B O4 143.4(9) 5_655 . ?
O78B Nd1B O4 143.4(9) . . ?
O78B Nd1B O78B 72.5(19) 5_655 . ?
O2B Nd2B Nd3B 133.9(17) . 3_665 ?
O2B Nd2B Nd3B 133.9(17) . . ?
Nd3B Nd2B Nd3B 59.42(9) . 3_665 ?
O5 Nd2B Nd1B 77.5(3) . 2_654 ?
O5 Nd2B Nd1B 30.4(3) 4_665 2_654 ?
O5 Nd2B Nd1B 30.4(3) . 1_554 ?
O5 Nd2B Nd1B 77.5(3) 4_665 1_554 ?
O5 Nd2B O2B 139.3(3) 4_665 . ?
O5 Nd2B O2B 139.3(3) . . ?
O5 Nd2B Nd3B 30.2(3) . 3_665 ?
O5 Nd2B Nd3B 30.2(3) 4_665 . ?
O5 Nd2B Nd3B 77.4(3) . . ?
O5 Nd2B Nd3B 77.4(3) 4_665 3_665 ?
O5 Nd2B O5 81.3(5) . 4_665 ?
O5 Nd2B O79B 82.5(10) 4_665 4_664 ?
O5 Nd2B O79B 133.8(9) . 4_664 ?
O5 Nd2B O79B 82.5(10) . 1_554 ?
O5 Nd2B O79B 133.8(9) 4_665 1_554 ?
O5 Nd2B O88B 82.3(9) 4_665 4_665 ?
O5 Nd2B O88B 134.5(9) . 4_665 ?
O5 Nd2B O88B 134.5(9) 4_665 . ?
O5 Nd2B O88B 82.3(9) . . ?
O79B Nd2B O2B 70(2) 1_554 . ?
O79B Nd2B O2B 70(2) 4_664 . ?
O79B Nd2B Nd3B 156.1(9) 1_554 . ?
O79B Nd2B Nd3B 106.8(10) 4_664 . ?
O79B Nd2B Nd3B 156.1(9) 4_664 3_665 ?
O79B Nd2B Nd3B 106.8(10) 1_554 3_665 ?
O79B Nd2B O79B 78(2) 4_664 1_554 ?
O79B Nd2B O88B 136.3(12) 4_664 . ?
O79B Nd2B O88B 85.1(12) 1_554 . ?
O88B Nd2B O2B 66.4(19) 4_665 . ?
O88B Nd2B O2B 66.4(19) . . ?
O88B Nd2B Nd3B 67.5(8) 4_665 . ?
O88B Nd2B Nd3B 67.5(8) . 3_665 ?
O88B Nd2B Nd3B 104.6(8) 4_665 3_665 ?
O88B Nd2B Nd3B 104.6(8) . . ?
Nd1B Nd3B Nd2B 60.24(5) 2_654 2_655 ?
Nd1B Nd3B Nd2B 60.24(5) 2_654 . ?
Nd2B Nd3B Nd2B 119.78(11) . 2_655 ?
Nd3B Nd3B Nd2B 60.29(5) 2_655 2_655 ?
Nd3B Nd3B Nd2B 60.29(5) 3_665 . ?
Nd3B Nd3B Nd2B 111.68(5) 2_655 . ?
Nd3B Nd3B Nd2B 111.68(5) 3_665 2_655 ?
Nd3B Nd3B Nd3B 60.0 3_665 2_655 ?
O5 Nd3B Nd1B 36.6(3) 4_665 2_654 ?
O5 Nd3B Nd1B 36.6(3) 2_655 2_654 ?
O5 Nd3B Nd2B 24.4(3) 4_665 . ?
O5 Nd3B Nd2B 96.8(3) 4_665 2_655 ?
O5 Nd3B Nd2B 24.4(3) 2_655 2_655 ?
O5 Nd3B Nd2B 96.8(3) 2_655 . ?
O5 Nd3B Nd3B 109.06(19) 4_665 2_655 ?
O5 Nd3B Nd3B 109.06(19) 2_655 3_665 ?
O5 Nd3B Nd3B 74.5(3) 4_665 3_665 ?
O5 Nd3B Nd3B 74.4(3) 2_655 2_655 ?
O5 Nd3B O5 73.0(6) 4_665 2_655 ?
O1 Nd3B Nd1B 75.4(4) . 2_654 ?
O1 Nd3B Nd2B 78.7(2) . 2_655 ?
O1 Nd3B Nd2B 78.7(2) . . ?
O1 Nd3B Nd3B 33.07(16) . 3_665 ?
O1 Nd3B Nd3B 33.06(16) . 2_655 ?
O1 Nd3B O5 80.2(4) . 2_655 ?
O1 Nd3B O5 80.2(4) . 4_665 ?
O89B Nd3B Nd2B 134.0(10) 4_665 2_655 ?
O89B Nd3B Nd2B 70.8(9) 2_655 2_655 ?
O89B Nd3B Nd2B 134.0(10) 2_655 . ?
O89B Nd3B Nd2B 70.8(9) 4_665 . ?
O89B Nd3B Nd3B 111.5(10) 4_665 3_665 ?
O89B Nd3B Nd3B 163.3(10) 2_655 3_665 ?
O89B Nd3B Nd3B 163.3(10) 4_665 2_655 ?
O89B Nd3B Nd3B 111.5(10) 2_655 2_655 ?
O89B Nd3B O5 122.2(10) 2_655 4_665 ?
O89B Nd3B O5 80.1(10) 4_665 4_665 ?
O89B Nd3B O5 122.2(10) 4_665 2_655 ?
O89B Nd3B O5 80.1(10) 2_655 2_655 ?
O89B Nd3B O1 143.5(9) 2_655 . ?
O89B Nd3B O1 143.5(9) 4_665 . ?
O89B Nd3B O89B 72.6(19) 4_665 2_655 ?
Yb1A O5 Nd1B 55.9(2) 1_554 1_554 ?
Yb1A O5 Nd3B 140.8(3) 1_554 3_665 ?
Yb2A O5 Yb1A 121.5(5) . 1_554 ?
Yb2A O5 Yb3A 121.7(5) . . ?
Yb2A O5 Nd1B 68.1(4) . 1_554 ?
Yb2A O5 Nd3B 68.2(4) . 3_665 ?
Yb3A O5 Yb1A 112.3(5) . 1_554 ?
Yb3A O5 Nd1B 140.8(3) . 1_554 ?
Yb3A O5 Nd3B 56.0(2) . 3_665 ?
Nd2B O5 Nd3B 125.4(6) . 3_665 ?
Yb1A O4 Yb1A 113.6(3) 2_655 . ?
Yb1A O4 Yb1A 113.6(3) 3_665 . ?
Yb1A O4 Yb1A 113.6(3) 2_655 3_665 ?
Yb1A O4 Nd1B 57.80(12) 3_665 3_665 ?
Yb1A O4 Nd1B 57.81(12) 2_655 3_665 ?
Yb1A O4 Nd1B 150.3(8) 3_665 2_655 ?
Yb1A O4 Nd1B 57.81(12) . 2_655 ?
Yb1A O4 Nd1B 57.80(12) 2_655 2_655 ?
Yb1A O4 Nd1B 150.3(8) . 3_665 ?
Nd1B O4 Nd1B 113.7(3) 3_665 . ?
Nd1B O4 Nd1B 113.7(3) 3_665 2_655 ?
Nd1B O4 Nd1B 113.7(3) 2_655 . ?
Yb3A O1 Yb3A 113.8(3) 3_665 . ?
Yb3A O1 Yb3A 113.8(3) 3_665 2_655 ?
Yb3A O1 Yb3A 113.8(3) 2_655 . ?
Yb3A O1 Nd3B 57.86(12) 2_655 2_655 ?
Yb3A O1 Nd3B 57.86(12) . 3_665 ?
Yb3A O1 Nd3B 150.7(8) 2_655 3_665 ?
Yb3A O1 Nd3B 150.7(8) . 2_655 ?
Yb3A O1 Nd3B 57.86(12) 3_665 2_655 ?
Yb3A O1 Nd3B 57.86(12) 3_665 3_665 ?
Nd3B O1 Nd3B 113.9(3) 2_655 3_665 ?
Nd3B O1 Nd3B 113.9(3) 3_665 . ?
Nd3B O1 Nd3B 113.9(3) 2_655 . ?
C2 C1 C6 119.2(14) . . ?
C2 C1 C6 119.2(14) . 6_565 ?
C6 C1 C6 122(3) 6_565 . ?
C1 C2 C3 120.1(13) . 6_565 ?
C1 C2 C3 120.1(13) . . ?
C3 C2 C3 120(3) 6_565 . ?
C4 C3 C2 119(2) . . ?
C8 C3 C2 118.5(19) . . ?
C8 C3 C4 122.8(19) . . ?
C5 C4 C3 121(2) . . ?
C6 C5 C4 121(2) . . ?
C5 C6 C1 120(2) . . ?
C5 C6 C7 122.7(19) . . ?
C7 C6 C1 117.1(19) . . ?
C6 C7 C9 123(2) . . ?
C6 C7 C71 121.9(16) . . ?
C9 C7 C71 114.6(17) . . ?
C3 C8 C10 122(2) . . ?
C3 C8 C81 122.1(15) . . ?
C10 C8 C81 115.9(17) . . ?
C7 C9 C7 117(3) 6_565 . ?
C8 C10 C8 119(3) . 6_565 ?
C72 C71 C7 123.1(14) . . ?
C72 C71 C76 120.0 . . ?
C76 C71 C7 116.9(15) . . ?
C73 C72 C71 120.0 . . ?
C72 C73 C74 120.0 . . ?
C73 C74 C77 118.4(13) . . ?
C75 C74 C73 120.0 . . ?
C75 C74 C77 121.6(13) . . ?
C74 C75 C76 120.0 . . ?
C75 C76 C71 120.0 . . ?
O78A C77 C74 113.5(18) . . ?
O79A C77 C74 122(2) . . ?
O79A C77 O78A 124.0(19) . . ?
O78B C77 C74 120(2) . . ?
O78B C77 O79B 123(2) . . ?
O79B C77 C74 115(2) . . ?
C77 O78A Yb2A 137.6(15) . 1_556 ?
C77 O79A Yb1A 141.6(18) . . ?
C77 O78B Nd1B 139(2) . . ?
C77 O79B Nd2B 138(2) . 1_556 ?
C82 C81 C8 116.7(14) . . ?
C82 C81 C86 120.0 . . ?
C86 C81 C8 123.3(14) . . ?
C81 C82 C83 120.0 . . ?
C82 C83 C84 120.0 . . ?
C83 C84 C85 120.0 . . ?
C83 C84 C87 121.8(13) . . ?
C85 C84 C87 118.2(13) . . ?
C86 C85 C84 120.0 . . ?
C85 C86 C81 120.0 . . ?
O88A C87 C84 123(2) . . ?
O88A C87 O89A 123.5(19) . . ?
O89A C87 C84 113.6(18) . . ?
O88B C87 C84 114(2) . . ?
O89B C87 C84 121(2) . . ?
O89B C87 O88B 123(2) . . ?
C87 O88A Yb3A 142.0(17) . . ?
C87 O89A Yb2A 137.2(15) . . ?
C87 O88B Nd2B 137.1(19) . . ?
C87 O89B Nd3B 140(2) . 3_665 ?

loop_
_geom_bond_atom_site_label_1
_geom_bond_atom_site_label_2
_geom_bond_distance
_geom_bond_site_symmetry_2
_geom_bond_publ_flag
Yb1A Yb1A 3.862(3) 3_665 ?
Yb1A Yb1A 3.862(3) 2_655 ?
Yb1A O1A 2.177(19) . ?
Yb1A Yb2A 3.9242(18) 2_656 ?
Yb1A Yb2A 3.9242(18) 1_556 ?
Yb1A Yb3A 3.8926(19) 1_556 ?
Yb1A Yb4A 4.193(6) . ?
Yb1A O5 2.347(11) 4_666 ?
Yb1A O5 2.347(12) 1_556 ?
Yb1A O4 2.307(5) . ?
Yb1A O79A 2.27(2) . ?
Yb1A O79A 2.27(2) 4_665 ?
O1A Yb4A 2.16(2) . ?
Yb2A O2A 2.63(10) . ?
Yb2A Yb3A 3.9236(18) . ?
Yb2A Yb3A 3.9236(18) 3_665 ?
Yb2A O5 2.150(13) 5_655 ?
Yb2A O5 2.150(13) . ?
Yb2A O78A 2.34(2) 5_654 ?
Yb2A O78A 2.34(2) 1_554 ?
Yb2A O89A 2.34(2) 5_655 ?
Yb2A O89A 2.34(2) . ?
Yb3A Yb3A 3.860(3) 3_665 ?
Yb3A Yb3A 3.860(3) 2_655 ?
Yb3A O3A 2.169(19) . ?
Yb3A Yb5A 4.191(6) . ?
Yb3A O5 2.341(11) . ?
Yb3A O5 2.341(11) 4_665 ?
Yb3A O1 2.304(5) . ?
Yb3A O88A 2.29(2) 4_665 ?
Yb3A O88A 2.29(2) . ?
O3A Yb5A 2.17(2) . ?
Yb4A O41A 2.42(4) 3_665 ?
Yb4A O41A 2.42(4) . ?
Yb4A O41A 2.42(4) 2_655 ?
Yb5A O51A 2.42(3) 3_665 ?
Yb5A O51A 2.42(3) . ?
Yb5A O51A 2.42(3) 2_655 ?
Nd1B Nd1B 3.884(5) 3_665 ?
Nd1B Nd1B 3.884(5) 2_655 ?
Nd1B Nd2B 3.920(3) 1_556 ?
Nd1B Nd2B 3.919(3) 3_666 ?
Nd1B Nd3B 3.892(4) 3_666 ?
Nd1B O5 2.424(11) 5_656 ?
Nd1B O5 2.424(11) 1_556 ?
Nd1B O4 2.320(5) . ?
Nd1B O78B 2.24(3) 5_655 ?
Nd1B O78B 2.24(3) . ?
Nd2B O2B 2.71(12) . ?
Nd2B Nd3B 3.919(3) 3_665 ?
Nd2B Nd3B 3.919(3) . ?
Nd2B O5 1.986(12) . ?
Nd2B O5 1.986(12) 4_665 ?
Nd2B O79B 2.27(3) 4_664 ?
Nd2B O79B 2.27(3) 1_554 ?
Nd2B O88B 2.29(3) 4_665 ?
Nd2B O88B 2.29(3) . ?
Nd3B Nd3B 3.884(5) 3_665 ?
Nd3B Nd3B 3.884(5) 2_655 ?
Nd3B O5 2.418(12) 2_655 ?
Nd3B O5 2.418(12) 4_665 ?
Nd3B O1 2.317(5) . ?
Nd3B O89B 2.24(3) 4_665 ?
Nd3B O89B 2.24(3) 2_655 ?
C1 C2 1.41(3) . ?
C1 C6 1.43(2) . ?
C1 C6 1.43(2) 6_565 ?
C2 C3 1.44(2) . ?
C2 C3 1.44(2) 6_565 ?
C3 C4 1.41(3) . ?
C3 C8 1.39(3) . ?
C4 C5 1.38(2) . ?
C5 C6 1.38(3) . ?
C6 C7 1.40(3) . ?
C7 C9 1.40(3) . ?
C7 C71 1.54(2) . ?
C8 C10 1.40(2) . ?
C8 C81 1.52(2) . ?
C71 C72 1.3900 . ?
C71 C76 1.3900 . ?
C72 C73 1.3900 . ?
C73 C74 1.3900 . ?
C74 C75 1.3900 . ?
C74 C77 1.478(19) . ?
C75 C76 1.3900 . ?
C77 O78A 1.30(3) . ?
C77 O79A 1.20(3) . ?
C77 O78B 1.21(4) . ?
C77 O79B 1.44(4) . ?
C81 C82 1.3900 . ?
C81 C86 1.3900 . ?
C82 C83 1.3900 . ?
C83 C84 1.3900 . ?
C84 C85 1.3900 . ?
C84 C87 1.482(19) . ?
C85 C86 1.3900 . ?
C87 O88A 1.18(3) . ?
C87 O89A 1.30(3) . ?
C87 O88B 1.44(4) . ?
C87 O89B 1.19(4) . ?

loop_
_geom_torsion_atom_site_label_1
_geom_torsion_atom_site_label_2
_geom_torsion_atom_site_label_3
_geom_torsion_atom_site_label_4
_geom_torsion
_geom_torsion_site_symmetry_1
_geom_torsion_site_symmetry_2
_geom_torsion_site_symmetry_3
_geom_torsion_site_symmetry_4
_geom_torsion_publ_flag
C1 C2 C3 C4 0(2) . . . . ?
C1 C2 C3 C8 -178(2) . . . . ?
C1 C6 C7 C9 2(5) . . . . ?
C1 C6 C7 C71 176(2) . . . . ?
C2 C1 C6 C5 0(4) . . . . ?
C2 C1 C6 C7 179(2) . . . . ?
C2 C3 C4 C5 0(3) . . . . ?
C2 C3 C8 C10 -3(4) . . . . ?
C2 C3 C8 C81 -177(2) . . . . ?
C3 C2 C3 C4 177(3) 6_565 . . . ?
C3 C2 C3 C8 -1(4) 6_565 . . . ?
C3 C4 C5 C6 0(4) . . . . ?
C3 C8 C10 C8 8(7) . . . 6_565 ?
C3 C8 C81 C82 -124(2) . . . . ?
C3 C8 C81 C86 56(3) . . . . ?
C4 C3 C8 C10 179(3) . . . . ?
C4 C3 C8 C81 5(4) . . . . ?
C4 C5 C6 C1 0(4) . . . . ?
C4 C5 C6 C7 -178(3) . . . . ?
C5 C6 C7 C9 -180(4) . . . . ?
C5 C6 C7 C71 -5(5) . . . . ?
C6 C1 C2 C3 0.2(17) 6_565 . . 6_565 ?
C6 C1 C2 C3 177(4) 6_565 . . . ?
C6 C1 C2 C3 -177(4) . . . 6_565 ?
C6 C1 C2 C3 -0.2(17) . . . . ?
C6 C1 C6 C5 -177(3) 6_565 . . . ?
C6 C1 C6 C7 2(6) 6_565 . . . ?
C6 C7 C9 C7 -5(7) . . . 6_565 ?
C6 C7 C71 C72 -56(3) . . . . ?
C6 C7 C71 C76 124(3) . . . . ?
C7 C71 C72 C73 -179.6(9) . . . . ?
C7 C71 C76 C75 179.7(8) . . . . ?
C8 C3 C4 C5 178(3) . . . . ?
C8 C81 C82 C83 -179.6(8) . . . . ?
C8 C81 C86 C85 179.5(9) . . . . ?
C9 C7 C71 C72 119(3) . . . . ?
C9 C7 C71 C76 -61(3) . . . . ?
C10 C8 C81 C82 62(3) . . . . ?
C10 C8 C81 C86 -117(3) . . . . ?
C71 C7 C9 C7 180(3) . . . 6_565 ?
C71 C72 C73 C74 0.0 . . . . ?
C72 C71 C76 C75 0.0 . . . . ?
C72 C73 C74 C75 0.0 . . . . ?
C72 C73 C74 C77 179.0(15) . . . . ?
C73 C74 C75 C76 0.0 . . . . ?
C73 C74 C77 O78A -177.1(17) . . . . ?
C73 C74 C77 O79A 7(3) . . . . ?
C73 C74 C77 O78B 107(3) . . . . ?
C73 C74 C77 O79B -56(3) . . . . ?
C74 C75 C76 C71 0.0 . . . . ?
C74 C77 O78A Yb2A -169.9(16) . . . 1_556 ?
C74 C77 O79A Yb1A 162(2) . . . . ?
C74 C77 O78B Nd1B -167(3) . . . . ?
C74 C77 O79B Nd2B -178(2) . . . 1_556 ?
C75 C74 C77 O78A 2(3) . . . . ?
C75 C74 C77 O79A -174(2) . . . . ?
C75 C74 C77 O78B -74(3) . . . . ?
C75 C74 C77 O79B 123(2) . . . . ?
C76 C71 C72 C73 0.0 . . . . ?
C77 C74 C75 C76 -179.0(15) . . . . ?
O78A C77 O79A Yb1A -14(5) . . . . ?
O79A C77 O78A Yb2A 6(4) . . . 1_556 ?
O78B C77 O79B Nd2B 20(5) . . . 1_556 ?
O79B C77 O78B Nd1B -6(6) . . . . ?
C81 C8 C10 C8 -178(3) . . . 6_565 ?
C81 C82 C83 C84 0.0 . . . . ?
C82 C81 C86 C85 0.0 . . . . ?
C82 C83 C84 C85 0.0 . . . . ?
C82 C83 C84 C87 178.7(16) . . . . ?
C83 C84 C85 C86 0.0 . . . . ?
C83 C84 C87 O88A 175(2) . . . . ?
C83 C84 C87 O89A -4(3) . . . . ?
C83 C84 C87 O88B -121(2) . . . . ?
C83 C84 C87 O89B 72(3) . . . . ?
C84 C85 C86 C81 0.0 . . . . ?
C84 C87 O88A Yb3A -160(2) . . . . ?
C84 C87 O89A Yb2A 168.1(16) . . . . ?
C84 C87 O88B Nd2B -179(2) . . . . ?
C84 C87 O89B Nd3B 164(3) . . . 3_665 ?
C85 C84 C87 O88A -6(3) . . . . ?
C85 C84 C87 O89A 175.1(17) . . . . ?
C85 C84 C87 O88B 57(2) . . . . ?
C85 C84 C87 O89B -109(3) . . . . ?
C86 C81 C82 C83 0.0 . . . . ?
C87 C84 C85 C86 -178.8(15) . . . . ?
O88A C87 O89A Yb2A -10(4) . . . . ?
O89A C87 O88A Yb3A 18(5) . . . . ?
O88B C87 O89B Nd3B -1(6) . . . 3_665 ?
O89B C87 O88B Nd2B -13(5) . . . . ?

loop_
_twin_individual_id
_twin_individual_mass_fraction_refined
1 0.505(10)
2 0.495(10)
